data_7063848
loop_
_publ_author_name
'Vadakkedathu Palakkeezhillam, Vishnunarayanan Namboothiri'
'Haribabu, Jebiti'
'Karthik, K. S.'
'Suresh Kumar, Vaishnu'
'Manakkadan, Vipin'
'Rasin, Puthiyavalappil'
'Garg, Mohith'
'Arulraj, Arunachalam'
'Moraga, Daniel'
'Sreekanth, Anandaram'

_publ_section_title
;
 Functionalized nitro-piperonal thiosemicarbazone based
 ruthenium(ii)--arene complexes for DNA interaction, anticancer and flow
 cytometry studies
;
_journal_issue 26
_journal_name_full 'New Journal of Chemistry'
_journal_page_first 11531
_journal_page_last 11547
_journal_paper_doi 10.1039/D5NJ00749F
_journal_volume 49
_journal_year 2025
_chemical_formula_moiety 'C23 H27 Cl N4 O5 Ru S'
_chemical_formula_sum 'C23 H27 Cl N4 O5 Ru S'
_chemical_formula_weight 608.06
_space_group_crystal_system monoclinic
_space_group_IT_number 14
_space_group_name_Hall '-P 2ybc'
_space_group_name_H-M_alt 'P 1 21/c 1'
_atom_sites_solution_hydrogens geom
_audit_creation_method SHELXL-2014/7
_audit_update_record
;
2025-02-07 deposited with the CCDC.	2025-06-02 downloaded from the CCDC.
;
_cell_angle_alpha 90
_cell_angle_beta 117.586(2)
_cell_angle_gamma 90
_cell_formula_units_Z 4
_cell_length_a 13.8239(8)
_cell_length_b 14.3869(8)
_cell_length_c 14.0803(7)
_cell_measurement_reflns_used 9946
_cell_measurement_temperature 296(2)
_cell_measurement_theta_max 56.912
_cell_measurement_theta_min 5.663
_cell_volume 2482.0(2)
_computing_cell_refinement 'APEX2/SAINT (Bruker, 2004)'
_computing_data_collection 'APEX2 (Bruker, 2004)'
_computing_data_reduction 'SAINT/XPREP (Bruker, 2004)'
_computing_molecular_graphics 'ORTEP3 (Farrugia, 1997) and Mercury (Bruno et al., 2002)'
_computing_publication_material 'SHELXL-97 (Sheldrick, 2008)'
_computing_structure_refinement 'SHELXL-97 (Sheldrick, 2008)'
_computing_structure_solution 'SIR92 (Altornare et al., 2014)'
_diffrn_ambient_temperature 296(2)
_diffrn_measured_fraction_theta_full 0.996
_diffrn_measured_fraction_theta_max 0.953
_diffrn_measurement_device_type 'Bruker axs kappa apex2 CCD Diffractometer'
_diffrn_measurement_method '\w and \f scan'
_diffrn_radiation_type MoK\a
_diffrn_radiation_wavelength 0.71073
_diffrn_reflns_av_R_equivalents 0.0331
_diffrn_reflns_av_unetI/netI 0.0277
_diffrn_reflns_Laue_measured_fraction_full 0.996
_diffrn_reflns_Laue_measured_fraction_max 0.953
_diffrn_reflns_limit_h_max 17
_diffrn_reflns_limit_h_min -18
_diffrn_reflns_limit_k_max 19
_diffrn_reflns_limit_k_min -19
_diffrn_reflns_limit_l_max 18
_diffrn_reflns_limit_l_min -18
_diffrn_reflns_number 28699
_diffrn_reflns_point_group_measured_fraction_full 0.996
_diffrn_reflns_point_group_measured_fraction_max 0.953
_diffrn_reflns_theta_full 25.242
_diffrn_reflns_theta_max 28.544
_diffrn_reflns_theta_min 2.832
_exptl_absorpt_coefficient_mu 0.866
_exptl_absorpt_correction_T_max 0.846
_exptl_absorpt_correction_T_min 0.723
_exptl_absorpt_correction_type multi-scan
_exptl_absorpt_process_details 'SADABS V2012/1 (Bruker AXS Inc.)'
_exptl_crystal_colour brown
_exptl_crystal_density_diffrn 1.627
_exptl_crystal_description block
_exptl_crystal_F_000 1240
_exptl_crystal_size_max 0.400
_exptl_crystal_size_mid 0.300
_exptl_crystal_size_min 0.200
_refine_diff_density_max 0.742
_refine_diff_density_min -0.581
_refine_diff_density_rms 0.078
_refine_ls_extinction_method none
_refine_ls_goodness_of_fit_ref 1.007
_refine_ls_hydrogen_treatment constr
_refine_ls_matrix_type full
_refine_ls_number_parameters 319
_refine_ls_number_reflns 6021
_refine_ls_number_restraints 0
_refine_ls_restrained_S_all 1.007
_refine_ls_R_factor_all 0.0441
_refine_ls_R_factor_gt 0.0334
_refine_ls_shift/su_max 0.001
_refine_ls_shift/su_mean 0.000
_refine_ls_structure_factor_coef Fsqd
_refine_ls_weighting_details 'w=1/[\s^2^(Fo^2^)+(0.0303P)^2^+4.6878P] where P=(Fo^2^+2Fc^2^)/3'
_refine_ls_weighting_scheme calc
_refine_ls_wR_factor_gt 0.0777
_refine_ls_wR_factor_ref 0.0856
_reflns_Friedel_coverage 0.000
_reflns_number_gt 5105
_reflns_number_total 6021
_reflns_threshold_expression 'I > 2\s(I)'
_cod_data_source_file d5nj00749f6.cif
_cod_data_source_block shelx_CCDC1
_cod_depositor_comments 'Adding full bibliography for 7063847--7063848.cif.'
_cod_original_sg_symbol_H-M 'P 21/c'
_cod_database_code 7063848
_shelx_shelxl_version_number 2014/7
_shelx_space_group_comment
;
The symmetry employed for this shelxl refinement is uniquely defined
by the following loop, which should always be used as a source of
symmetry information in preference to the above space-group names.
They are only intended as comments.
;
_shelx_estimated_absorpt_t_min 0.723
_shelx_estimated_absorpt_t_max 0.846

loop_
_space_group_symop_operation_xyz
'x, y, z'
'-x, y+1/2, -z+1/2'
'-x, -y, -z'
'x, -y-1/2, z-1/2'

loop_
_atom_site_label
_atom_site_type_symbol
_atom_site_fract_x
_atom_site_fract_y
_atom_site_fract_z
_atom_site_U_iso_or_equiv
_atom_site_adp_type
_atom_site_occupancy
_atom_site_site_symmetry_order
_atom_site_calc_flag
_atom_site_refinement_flags_posn
_atom_site_refinement_flags_adp
_atom_site_refinement_flags_occupancy
_atom_site_disorder_assembly
_atom_site_disorder_group
C1 C 0.9428(3) -0.0332(2) 0.6031(3) 0.0545(9) Uani 1 1 d . . . . .
H1A H 0.9832 -0.0667 0.6698 0.065 Uiso 1 1 calc R U . . .
H1B H 0.9642 -0.0569 0.5510 0.065 Uiso 1 1 calc R U . . .
C2 C 0.7903(3) 0.03880(19) 0.5790(2) 0.0381(7) Uani 1 1 d . . . . .
C3 C 0.8734(3) 0.1038(2) 0.6130(2) 0.0356(6) Uani 1 1 d . . . . .
C4 C 0.8587(2) 0.19387(19) 0.6337(2) 0.0337(6) Uani 1 1 d . . . . .
H4 H 0.9160 0.2362 0.6576 0.040 Uiso 1 1 calc R U . . .
C5 C 0.7552(2) 0.22117(18) 0.6183(2) 0.0313(6) Uani 1 1 d . . . . .
C6 C 0.6728(2) 0.1539(2) 0.5825(2) 0.0351(6) Uani 1 1 d . . . . .
C7 C 0.6884(3) 0.0614(2) 0.5622(3) 0.0401(7) Uani 1 1 d . . . . .
H7 H 0.6322 0.0180 0.5386 0.048 Uiso 1 1 calc R U . . .
C8 C 0.7416(2) 0.31466(19) 0.6516(2) 0.0321(6) Uani 1 1 d . . . . .
H8 H 0.7070 0.3192 0.6945 0.038 Uiso 1 1 calc R U . . .
C9 C 0.7882(2) 0.54689(19) 0.6618(2) 0.0298(6) Uani 1 1 d . . . . .
C10 C 0.7536(3) 0.6134(3) 0.8032(3) 0.0544(9) Uani 1 1 d . . . . .
H10A H 0.8226 0.6160 0.8682 0.065 Uiso 1 1 calc R U . . .
H10B H 0.7202 0.5536 0.8011 0.065 Uiso 1 1 calc R U . . .
C11 C 0.6806(4) 0.6892(3) 0.8047(5) 0.0811(15) Uani 1 1 d . . . . .
H11A H 0.6081 0.6802 0.7457 0.097 Uiso 1 1 calc R U . . .
H11B H 0.6752 0.6856 0.8709 0.097 Uiso 1 1 calc R U . . .
C12 C 0.7292(4) 0.7852(3) 0.7020(4) 0.0709(13) Uani 1 1 d . . . . .
H12A H 0.7545 0.8470 0.6970 0.085 Uiso 1 1 calc R U . . .
H12B H 0.6582 0.7762 0.6407 0.085 Uiso 1 1 calc R U . . .
C13 C 0.8075(3) 0.7146(2) 0.6986(3) 0.0544(9) Uani 1 1 d . . . . .
H13A H 0.8095 0.7189 0.6308 0.065 Uiso 1 1 calc R U . . .
H13B H 0.8803 0.7268 0.7557 0.065 Uiso 1 1 calc R U . . .
C14 C 0.6656(2) 0.3625(2) 0.3796(2) 0.0322(6) Uani 1 1 d . . . . .
H14 H 0.6067 0.3474 0.3974 0.039 Uiso 1 1 calc R U . . .
C15 C 0.7446(3) 0.2933(2) 0.3934(2) 0.0361(6) Uani 1 1 d . . . . .
H15 H 0.7402 0.2334 0.4245 0.043 Uiso 1 1 calc R U . . .
C16 C 0.8414(3) 0.3160(2) 0.3915(2) 0.0358(6) Uani 1 1 d . . . . .
C17 C 0.8571(3) 0.4103(2) 0.3703(2) 0.0359(6) Uani 1 1 d . . . . .
H17 H 0.9293 0.4306 0.3815 0.043 Uiso 1 1 calc R U . . .
C18 C 0.7760(2) 0.4766(2) 0.3495(2) 0.0322(6) Uani 1 1 d . . . . .
H18 H 0.7941 0.5422 0.3473 0.039 Uiso 1 1 calc R U . . .
C19 C 0.6776(2) 0.45514(19) 0.3543(2) 0.0303(6) Uani 1 1 d . . . . .
C20 C 0.9307(3) 0.2462(3) 0.4160(3) 0.0540(9) Uani 1 1 d . . . . .
H20A H 0.9134 0.1897 0.4411 0.081 Uiso 1 1 calc R U . . .
H20B H 0.9984 0.2706 0.4704 0.081 Uiso 1 1 calc R U . . .
H20C H 0.9373 0.2338 0.3523 0.081 Uiso 1 1 calc R U . . .
C21 C 0.5956(3) 0.5313(2) 0.3371(2) 0.0393(7) Uani 1 1 d . . . . .
H21 H 0.6366 0.5894 0.3625 0.047 Uiso 1 1 calc R U . . .
C22 C 0.5331(3) 0.5168(3) 0.4002(3) 0.0513(9) Uani 1 1 d . . . . .
H22A H 0.4899 0.4614 0.3758 0.077 Uiso 1 1 calc R U . . .
H22B H 0.4862 0.5692 0.3900 0.077 Uiso 1 1 calc R U . . .
H22C H 0.5836 0.5108 0.4749 0.077 Uiso 1 1 calc R U . . .
C23 C 0.5193(3) 0.5433(3) 0.2179(3) 0.0637(11) Uani 1 1 d . . . . .
H23A H 0.5616 0.5533 0.1806 0.096 Uiso 1 1 calc R U . . .
H23B H 0.4726 0.5958 0.2073 0.096 Uiso 1 1 calc R U . . .
H23C H 0.4757 0.4883 0.1907 0.096 Uiso 1 1 calc R U . . .
N3 N 0.5626(2) 0.1789(2) 0.5614(3) 0.0517(7) Uani 1 1 d . . . . .
N4 N 0.77320(18) 0.39143(15) 0.62700(17) 0.0257(4) Uani 1 1 d . . . . .
N5 N 0.7631(2) 0.46522(16) 0.68604(19) 0.0321(5) Uani 1 1 d . . . . .
N6 N 0.7729(2) 0.62226(17) 0.7110(2) 0.0415(6) Uani 1 1 d . . . . .
O1 O 0.4946(2) 0.1199(2) 0.5391(3) 0.0770(9) Uani 1 1 d . . . . .
O2 O 0.5391(3) 0.2592(2) 0.5590(5) 0.147(2) Uani 1 1 d . . . . .
O3 O 0.8278(2) -0.04524(15) 0.5647(2) 0.0533(6) Uani 1 1 d . . . . .
O4 O 0.9653(2) 0.06390(16) 0.6194(2) 0.0509(6) Uani 1 1 d . . . . .
O5 O 0.7190(3) 0.7784(2) 0.7963(3) 0.0832(10) Uani 1 1 d . . . . .
S1 S 0.83842(7) 0.56511(5) 0.57125(6) 0.03487(16) Uani 1 1 d . . . . .
Cl1 Cl 1.00336(6) 0.38731(5) 0.63849(6) 0.03891(17) Uani 1 1 d . . . . .
Ru1 Ru 0.81842(2) 0.41457(2) 0.50443(2) 0.02392(7) Uani 1 1 d . . . . .

loop_
_atom_site_aniso_label
_atom_site_aniso_U_11
_atom_site_aniso_U_22
_atom_site_aniso_U_33
_atom_site_aniso_U_23
_atom_site_aniso_U_13
_atom_site_aniso_U_12
C1 0.073(3) 0.0396(18) 0.057(2) 0.0052(16) 0.035(2) 0.0133(17)
C2 0.0565(19) 0.0247(13) 0.0337(14) -0.0008(11) 0.0213(14) -0.0006(13)
C3 0.0447(17) 0.0338(15) 0.0317(14) 0.0025(11) 0.0205(13) 0.0017(12)
C4 0.0405(16) 0.0273(13) 0.0343(14) 0.0014(11) 0.0181(13) -0.0053(11)
C5 0.0403(15) 0.0244(13) 0.0311(13) 0.0021(10) 0.0183(12) -0.0030(11)
C6 0.0389(16) 0.0281(14) 0.0376(15) 0.0028(11) 0.0172(13) -0.0034(12)
C7 0.0498(19) 0.0271(14) 0.0415(16) -0.0048(12) 0.0195(14) -0.0118(13)
C8 0.0392(15) 0.0296(14) 0.0332(14) 0.0008(11) 0.0217(12) -0.0012(11)
C9 0.0302(13) 0.0270(13) 0.0289(13) -0.0041(10) 0.0108(11) 0.0017(10)
C10 0.072(3) 0.050(2) 0.052(2) -0.0143(16) 0.0371(19) 0.0016(18)
C11 0.095(4) 0.062(3) 0.117(4) -0.023(3) 0.075(3) 0.003(3)
C12 0.080(3) 0.0339(18) 0.084(3) -0.0122(19) 0.026(3) 0.0061(19)
C13 0.071(3) 0.0289(16) 0.070(2) -0.0171(16) 0.039(2) -0.0062(16)
C14 0.0344(14) 0.0353(15) 0.0271(13) -0.0066(11) 0.0144(11) -0.0100(12)
C15 0.0506(18) 0.0260(13) 0.0288(13) -0.0017(11) 0.0158(13) -0.0011(12)
C16 0.0452(17) 0.0359(15) 0.0299(13) -0.0030(11) 0.0204(13) 0.0087(13)
C17 0.0405(16) 0.0413(16) 0.0323(14) 0.0012(12) 0.0222(13) 0.0009(13)
C18 0.0399(16) 0.0333(14) 0.0280(13) 0.0041(11) 0.0197(12) 0.0000(12)
C19 0.0327(14) 0.0327(14) 0.0248(12) 0.0025(10) 0.0128(11) 0.0026(11)
C20 0.067(2) 0.051(2) 0.052(2) 0.0017(16) 0.0339(19) 0.0237(18)
C21 0.0390(16) 0.0407(16) 0.0376(15) 0.0046(13) 0.0172(13) 0.0065(13)
C22 0.0454(19) 0.063(2) 0.052(2) 0.0029(17) 0.0284(17) 0.0140(17)
C23 0.056(2) 0.080(3) 0.0443(19) 0.0182(19) 0.0146(18) 0.024(2)
N3 0.0421(16) 0.0417(16) 0.068(2) -0.0036(14) 0.0230(15) -0.0069(13)
N4 0.0283(11) 0.0235(10) 0.0254(10) -0.0005(8) 0.0127(9) -0.0003(8)
N5 0.0416(14) 0.0263(11) 0.0332(12) -0.0050(9) 0.0216(11) 0.0000(10)
N6 0.0527(16) 0.0292(12) 0.0472(15) -0.0106(11) 0.0271(13) -0.0004(11)
O1 0.0502(16) 0.0572(17) 0.123(3) -0.0055(17) 0.0400(18) -0.0177(13)
O2 0.054(2) 0.054(2) 0.314(7) -0.045(3) 0.070(3) -0.0053(16)
O3 0.0720(18) 0.0271(11) 0.0638(15) -0.0077(11) 0.0341(14) 0.0016(11)
O4 0.0515(14) 0.0364(12) 0.0701(16) 0.0027(11) 0.0327(13) 0.0083(10)
O5 0.106(3) 0.0485(16) 0.119(3) -0.0293(17) 0.072(2) 0.0027(16)
S1 0.0468(4) 0.0225(3) 0.0404(4) -0.0037(3) 0.0245(3) -0.0054(3)
Cl1 0.0297(3) 0.0362(4) 0.0428(4) 0.0051(3) 0.0100(3) -0.0010(3)
Ru1 0.02807(11) 0.02090(10) 0.02485(11) 0.00017(7) 0.01399(8) -0.00054(8)

loop_
_atom_type_symbol
_atom_type_description
_atom_type_scat_dispersion_real
_atom_type_scat_dispersion_imag
_atom_type_scat_source
C C 0.0033 0.0016 'International Tables Vol C Tables 4.2.6.8 and 6.1.1.4'
H H 0.0000 0.0000 'International Tables Vol C Tables 4.2.6.8 and 6.1.1.4'
N N 0.0061 0.0033 'International Tables Vol C Tables 4.2.6.8 and 6.1.1.4'
O O 0.0106 0.0060 'International Tables Vol C Tables 4.2.6.8 and 6.1.1.4'
S S 0.1246 0.1234 'International Tables Vol C Tables 4.2.6.8 and 6.1.1.4'
Cl Cl 0.1484 0.1585 'International Tables Vol C Tables 4.2.6.8 and 6.1.1.4'
Ru Ru -1.2594 0.8363 'International Tables Vol C Tables 4.2.6.8 and 6.1.1.4'

loop_
_geom_angle_atom_site_label_1
_geom_angle_atom_site_label_2
_geom_angle_atom_site_label_3
_geom_angle
_geom_angle_site_symmetry_1
_geom_angle_site_symmetry_3
_geom_angle_publ_flag
O4 C1 O3 107.5(3) . . ?
O4 C1 H1A 110.2 . . ?
O3 C1 H1A 110.2 . . ?
O4 C1 H1B 110.2 . . ?
O3 C1 H1B 110.2 . . ?
H1A C1 H1B 108.5 . . ?
C7 C2 O3 128.4(3) . . ?
C7 C2 C3 121.8(3) . . ?
O3 C2 C3 109.8(3) . . ?
O4 C3 C4 127.9(3) . . ?
O4 C3 C2 109.8(3) . . ?
C4 C3 C2 122.2(3) . . ?
C3 C4 C5 118.4(3) . . ?
C3 C4 H4 120.8 . . ?
C5 C4 H4 120.8 . . ?
C4 C5 C6 117.7(3) . . ?
C4 C5 C8 118.7(3) . . ?
C6 C5 C8 123.1(3) . . ?
C7 C6 C5 123.7(3) . . ?
C7 C6 N3 116.1(3) . . ?
C5 C6 N3 120.2(3) . . ?
C2 C7 C6 116.1(3) . . ?
C2 C7 H7 122.0 . . ?
C6 C7 H7 122.0 . . ?
N4 C8 C5 126.1(3) . . ?
N4 C8 H8 117.0 . . ?
C5 C8 H8 117.0 . . ?
N5 C9 N6 117.4(3) . . ?
N5 C9 S1 124.8(2) . . ?
N6 C9 S1 117.8(2) . . ?
N6 C10 C11 110.8(4) . . ?
N6 C10 H10A 109.5 . . ?
C11 C10 H10A 109.5 . . ?
N6 C10 H10B 109.5 . . ?
C11 C10 H10B 109.5 . . ?
H10A C10 H10B 108.1 . . ?
O5 C11 C10 112.3(4) . . ?
O5 C11 H11A 109.1 . . ?
C10 C11 H11A 109.1 . . ?
O5 C11 H11B 109.1 . . ?
C10 C11 H11B 109.1 . . ?
H11A C11 H11B 107.9 . . ?
O5 C12 C13 111.9(4) . . ?
O5 C12 H12A 109.2 . . ?
C13 C12 H12A 109.2 . . ?
O5 C12 H12B 109.2 . . ?
C13 C12 H12B 109.2 . . ?
H12A C12 H12B 107.9 . . ?
N6 C13 C12 109.5(3) . . ?
N6 C13 H13A 109.8 . . ?
C12 C13 H13A 109.8 . . ?
N6 C13 H13B 109.8 . . ?
C12 C13 H13B 109.8 . . ?
H13A C13 H13B 108.2 . . ?
C19 C14 C15 121.6(3) . . ?
C19 C14 Ru1 72.11(16) . . ?
C15 C14 Ru1 74.49(17) . . ?
C19 C14 H14 119.0 . . ?
C15 C14 H14 119.0 . . ?
Ru1 C14 H14 119.0 . . ?
C16 C15 C14 121.1(3) . . ?
C16 C15 Ru1 72.53(17) . . ?
C14 C15 Ru1 67.91(15) . . ?
C16 C15 H15 118.3 . . ?
C14 C15 H15 118.3 . . ?
Ru1 C15 H15 118.3 . . ?
C15 C16 C17 117.9(3) . . ?
C15 C16 C20 122.3(3) . . ?
C17 C16 C20 119.8(3) . . ?
C15 C16 Ru1 71.53(16) . . ?
C17 C16 Ru1 68.58(16) . . ?
C20 C16 Ru1 128.7(2) . . ?
C18 C17 C16 120.6(3) . . ?
C18 C17 Ru1 70.67(16) . . ?
C16 C17 Ru1 74.04(16) . . ?
C18 C17 H17 119.3 . . ?
C16 C17 H17 119.3 . . ?
Ru1 C17 H17 119.3 . . ?
C17 C18 C19 122.2(3) . . ?
C17 C18 Ru1 72.00(16) . . ?
C19 C18 Ru1 71.51(15) . . ?
C17 C18 H18 118.2 . . ?
C19 C18 H18 118.2 . . ?
Ru1 C18 H18 118.2 . . ?
C14 C19 C18 116.3(3) . . ?
C14 C19 C21 123.9(3) . . ?
C18 C19 C21 119.7(3) . . ?
C14 C19 Ru1 70.09(15) . . ?
C18 C19 Ru1 70.29(15) . . ?
C21 C19 Ru1 127.8(2) . . ?
C16 C20 H20A 109.5 . . ?
C16 C20 H20B 109.5 . . ?
H20A C20 H20B 109.5 . . ?
C16 C20 H20C 109.5 . . ?
H20A C20 H20C 109.5 . . ?
H20B C20 H20C 109.5 . . ?
C19 C21 C22 113.3(3) . . ?
C19 C21 C23 110.1(3) . . ?
C22 C21 C23 111.8(3) . . ?
C19 C21 H21 107.1 . . ?
C22 C21 H21 107.1 . . ?
C23 C21 H21 107.1 . . ?
C21 C22 H22A 109.5 . . ?
C21 C22 H22B 109.5 . . ?
H22A C22 H22B 109.5 . . ?
C21 C22 H22C 109.5 . . ?
H22A C22 H22C 109.5 . . ?
H22B C22 H22C 109.5 . . ?
C21 C23 H23A 109.5 . . ?
C21 C23 H23B 109.5 . . ?
H23A C23 H23B 109.5 . . ?
C21 C23 H23C 109.5 . . ?
H23A C23 H23C 109.5 . . ?
H23B C23 H23C 109.5 . . ?
O1 N3 O2 120.6(3) . . ?
O1 N3 C6 120.0(3) . . ?
O2 N3 C6 119.3(3) . . ?
C8 N4 N5 110.5(2) . . ?
C8 N4 Ru1 128.11(19) . . ?
N5 N4 Ru1 121.01(16) . . ?
C9 N5 N4 114.5(2) . . ?
C9 N6 C10 121.7(3) . . ?
C9 N6 C13 122.3(3) . . ?
C10 N6 C13 113.4(3) . . ?
C2 O3 C1 105.5(3) . . ?
C3 O4 C1 105.9(3) . . ?
C12 O5 C11 110.4(3) . . ?
C9 S1 Ru1 98.27(9) . . ?
N4 Ru1 C14 93.55(10) . . ?
N4 Ru1 C18 147.09(10) . . ?
C14 Ru1 C18 67.55(11) . . ?
N4 Ru1 C19 111.30(9) . . ?
C14 Ru1 C19 37.80(11) . . ?
C18 Ru1 C19 38.19(10) . . ?
N4 Ru1 C17 168.98(10) . . ?
C14 Ru1 C17 79.99(11) . . ?
C18 Ru1 C17 37.33(11) . . ?
C19 Ru1 C17 68.72(11) . . ?
N4 Ru1 C15 103.55(10) . . ?
C14 Ru1 C15 37.60(11) . . ?
C18 Ru1 C15 78.25(11) . . ?
C19 Ru1 C15 67.73(11) . . ?
C17 Ru1 C15 65.94(11) . . ?
N4 Ru1 C16 131.76(10) . . ?
C14 Ru1 C16 67.29(11) . . ?
C18 Ru1 C16 67.15(11) . . ?
C19 Ru1 C16 80.78(10) . . ?
C17 Ru1 C16 37.38(11) . . ?
C15 Ru1 C16 35.95(11) . . ?
N4 Ru1 S1 80.87(6) . . ?
C14 Ru1 S1 122.66(8) . . ?
C18 Ru1 S1 87.12(8) . . ?
C19 Ru1 S1 91.62(8) . . ?
C17 Ru1 S1 110.12(8) . . ?
C15 Ru1 S1 159.18(8) . . ?
C16 Ru1 S1 147.08(8) . . ?
N4 Ru1 Cl1 86.70(6) . . ?
C14 Ru1 Cl1 149.89(8) . . ?
C18 Ru1 Cl1 123.36(8) . . ?
C19 Ru1 Cl1 161.54(8) . . ?
C17 Ru1 Cl1 94.42(8) . . ?
C15 Ru1 Cl1 113.24(8) . . ?
C16 Ru1 Cl1 90.29(8) . . ?
S1 Ru1 Cl1 87.15(3) . . ?

loop_
_geom_bond_atom_site_label_1
_geom_bond_atom_site_label_2
_geom_bond_distance
_geom_bond_site_symmetry_2
_geom_bond_publ_flag
C1 O4 1.426(4) . ?
C1 O3 1.433(5) . ?
C1 H1A 0.9700 . ?
C1 H1B 0.9700 . ?
C2 C7 1.355(5) . ?
C2 O3 1.367(4) . ?
C2 C3 1.383(4) . ?
C3 O4 1.359(4) . ?
C3 C4 1.365(4) . ?
C4 C5 1.400(4) . ?
C4 H4 0.9300 . ?
C5 C6 1.398(4) . ?
C5 C8 1.465(4) . ?
C6 C7 1.399(4) . ?
C6 N3 1.456(4) . ?
C7 H7 0.9300 . ?
C8 N4 1.293(3) . ?
C8 H8 0.9300 . ?
C9 N5 1.314(4) . ?
C9 N6 1.355(4) . ?
C9 S1 1.731(3) . ?
C10 N6 1.448(4) . ?
C10 C11 1.492(5) . ?
C10 H10A 0.9700 . ?
C10 H10B 0.9700 . ?
C11 O5 1.415(5) . ?
C11 H11A 0.9700 . ?
C11 H11B 0.9700 . ?
C12 O5 1.402(6) . ?
C12 C13 1.500(5) . ?
C12 H12A 0.9700 . ?
C12 H12B 0.9700 . ?
C13 N6 1.450(4) . ?
C13 H13A 0.9700 . ?
C13 H13B 0.9700 . ?
C14 C19 1.409(4) . ?
C14 C15 1.423(4) . ?
C14 Ru1 2.162(3) . ?
C14 H14 0.9800 . ?
C15 C16 1.391(4) . ?
C15 Ru1 2.248(3) . ?
C15 H15 0.9800 . ?
C16 C17 1.427(4) . ?
C16 C20 1.501(4) . ?
C16 Ru1 2.261(3) . ?
C17 C18 1.396(4) . ?
C17 Ru1 2.189(3) . ?
C17 H17 0.9800 . ?
C18 C19 1.426(4) . ?
C18 Ru1 2.172(3) . ?
C18 H18 0.9800 . ?
C19 C21 1.514(4) . ?
C19 Ru1 2.188(3) . ?
C20 H20A 0.9600 . ?
C20 H20B 0.9600 . ?
C20 H20C 0.9600 . ?
C21 C22 1.513(5) . ?
C21 C23 1.522(5) . ?
C21 H21 0.9800 . ?
C22 H22A 0.9600 . ?
C22 H22B 0.9600 . ?
C22 H22C 0.9600 . ?
C23 H23A 0.9600 . ?
C23 H23B 0.9600 . ?
C23 H23C 0.9600 . ?
N3 O1 1.196(4) . ?
N3 O2 1.196(4) . ?
N4 N5 1.395(3) . ?
N4 Ru1 2.116(2) . ?
S1 Ru1 2.3263(7) . ?
Cl1 Ru1 2.4049(7) . ?

loop_
_geom_torsion_atom_site_label_1
_geom_torsion_atom_site_label_2
_geom_torsion_atom_site_label_3
_geom_torsion_atom_site_label_4
_geom_torsion
_geom_torsion_site_symmetry_1
_geom_torsion_site_symmetry_2
_geom_torsion_site_symmetry_3
_geom_torsion_site_symmetry_4
_geom_torsion_publ_flag
C7 C2 C3 O4 -177.6(3) . . . . ?
O3 C2 C3 O4 1.2(3) . . . . ?
C7 C2 C3 C4 1.4(5) . . . . ?
O3 C2 C3 C4 -179.9(3) . . . . ?
O4 C3 C4 C5 177.7(3) . . . . ?
C2 C3 C4 C5 -1.0(4) . . . . ?
C3 C4 C5 C6 0.1(4) . . . . ?
C3 C4 C5 C8 173.2(3) . . . . ?
C4 C5 C6 C7 0.5(4) . . . . ?
C8 C5 C6 C7 -172.3(3) . . . . ?
C4 C5 C6 N3 -177.9(3) . . . . ?
C8 C5 C6 N3 9.3(4) . . . . ?
O3 C2 C7 C6 -179.2(3) . . . . ?
C3 C2 C7 C6 -0.8(4) . . . . ?
C5 C6 C7 C2 -0.1(5) . . . . ?
N3 C6 C7 C2 178.3(3) . . . . ?
C4 C5 C8 N4 50.6(4) . . . . ?
C6 C5 C8 N4 -136.7(3) . . . . ?
N6 C10 C11 O5 -52.8(5) . . . . ?
O5 C12 C13 N6 56.3(5) . . . . ?
C19 C14 C15 C16 5.6(4) . . . . ?
Ru1 C14 C15 C16 -51.4(3) . . . . ?
C19 C14 C15 Ru1 57.0(2) . . . . ?
C14 C15 C16 C17 -2.8(4) . . . . ?
Ru1 C15 C16 C17 -52.2(2) . . . . ?
C14 C15 C16 C20 174.1(3) . . . . ?
Ru1 C15 C16 C20 124.7(3) . . . . ?
C14 C15 C16 Ru1 49.4(2) . . . . ?
C15 C16 C17 C18 -1.7(4) . . . . ?
C20 C16 C17 C18 -178.7(3) . . . . ?
Ru1 C16 C17 C18 -55.3(2) . . . . ?
C15 C16 C17 Ru1 53.6(2) . . . . ?
C20 C16 C17 Ru1 -123.4(3) . . . . ?
C16 C17 C18 C19 3.7(4) . . . . ?
Ru1 C17 C18 C19 -53.3(2) . . . . ?
C16 C17 C18 Ru1 56.9(2) . . . . ?
C15 C14 C19 C18 -3.5(4) . . . . ?
Ru1 C14 C19 C18 54.6(2) . . . . ?
C15 C14 C19 C21 179.0(3) . . . . ?
Ru1 C14 C19 C21 -122.9(3) . . . . ?
C15 C14 C19 Ru1 -58.1(2) . . . . ?
C17 C18 C19 C14 -1.0(4) . . . . ?
Ru1 C18 C19 C14 -54.5(2) . . . . ?
C17 C18 C19 C21 176.6(3) . . . . ?
Ru1 C18 C19 C21 123.1(2) . . . . ?
C17 C18 C19 Ru1 53.5(2) . . . . ?
C14 C19 C21 C22 29.2(4) . . . . ?
C18 C19 C21 C22 -148.2(3) . . . . ?
Ru1 C19 C21 C22 -60.9(4) . . . . ?
C14 C19 C21 C23 -96.8(4) . . . . ?
C18 C19 C21 C23 85.9(4) . . . . ?
Ru1 C19 C21 C23 173.1(3) . . . . ?
C7 C6 N3 O1 7.4(5) . . . . ?
C5 C6 N3 O1 -174.1(3) . . . . ?
C7 C6 N3 O2 -167.1(5) . . . . ?
C5 C6 N3 O2 11.4(6) . . . . ?
C5 C8 N4 N5 -170.4(3) . . . . ?
C5 C8 N4 Ru1 16.2(4) . . . . ?
N6 C9 N5 N4 175.5(2) . . . . ?
S1 C9 N5 N4 -4.0(4) . . . . ?
C8 N4 N5 C9 -176.6(3) . . . . ?
Ru1 N4 N5 C9 -2.7(3) . . . . ?
N5 C9 N6 C10 13.6(4) . . . . ?
S1 C9 N6 C10 -166.8(3) . . . . ?
N5 C9 N6 C13 173.9(3) . . . . ?
S1 C9 N6 C13 -6.5(4) . . . . ?
C11 C10 N6 C9 -147.7(3) . . . . ?
C11 C10 N6 C13 50.4(5) . . . . ?
C12 C13 N6 C9 146.6(3) . . . . ?
C12 C13 N6 C10 -51.7(4) . . . . ?
C7 C2 O3 C1 -175.0(3) . . . . ?
C3 C2 O3 C1 6.4(3) . . . . ?
O4 C1 O3 C2 -11.3(4) . . . . ?
C4 C3 O4 C1 172.9(3) . . . . ?
C2 C3 O4 C1 -8.2(3) . . . . ?
O3 C1 O4 C3 12.1(4) . . . . ?
C13 C12 O5 C11 -59.8(5) . . . . ?
C10 C11 O5 C12 57.9(6) . . . . ?
N5 C9 S1 Ru1 7.4(3) . . . . ?
N6 C9 S1 Ru1 -172.2(2) . . . . ?
